data_7712644
loop_
_publ_author_name
'Karmakar, Himadri'
'Kumar, Ravi'
'Sharma, Jyoti'
'Bag, Jayanta'
'Pal, Kuntal'
'Panda, Tarun K.'
'Chandrasekhar, Vadapalli'

_publ_section_title
;
 N^N <i>vs.</i> N^E (E = S or Se) coordination behavior of
 imino-phosphanamidinate chalcogenide ligands towards aluminum alkyls:
 efficient hydroboration catalysis of nitriles, alkynes, and alkenes.
;
_journal_name_full 'Dalton transactions (Cambridge, England : 2003)'
_journal_paper_doi 10.1039/d3dt00038a
_journal_year 2023
_chemical_formula_moiety 'C29 H41 N4 P S'
_chemical_formula_sum 'C29 H41 N4 P S'
_chemical_formula_weight 508.69
_space_group_crystal_system monoclinic
_space_group_IT_number 14
_space_group_name_Hall '-P 2yn'
_space_group_name_H-M_alt 'P 1 21/n 1'
_atom_sites_solution_hydrogens mixed
_atom_sites_solution_primary iterative
_audit_creation_date 2023-01-28
_audit_creation_method
;
Olex2 1.3
(compiled 2020.11.12 svn.r5f609507 for OlexSys, GUI svn.r6408)
;
_audit_update_record
;
2023-02-09 deposited with the CCDC.	2023-02-20 downloaded from the CCDC.
;
_cell_angle_alpha 90
_cell_angle_beta 92.918(2)
_cell_angle_gamma 90
_cell_formula_units_Z 4
_cell_length_a 13.8855(6)
_cell_length_b 15.1007(6)
_cell_length_c 14.1929(7)
_cell_measurement_reflns_used 43846
_cell_measurement_temperature 273(2)
_cell_measurement_theta_max 27.130
_cell_measurement_theta_min 1.971
_cell_volume 2972.1(2)
_computing_molecular_graphics 'Olex2 1.3 (Dolomanov et al., 2009)'
_computing_publication_material 'Olex2 1.3 (Dolomanov et al., 2009)'
_computing_structure_refinement 'XL  (Sheldrick, 2008)'
_computing_structure_solution 'olex2.solve 1.3 (Bourhis et al., 2015)'
_diffrn_ambient_temperature 273.15
_diffrn_measured_fraction_theta_full 0.998
_diffrn_measured_fraction_theta_max 0.998
_diffrn_measurement_device_type 'Enhance (Mo) X-ray Source'
_diffrn_radiation_type MoK\a
_diffrn_radiation_wavelength 0.71073
_diffrn_reflns_av_R_equivalents 0.0551
_diffrn_reflns_av_unetI/netI 0.0390
_diffrn_reflns_Laue_measured_fraction_full 0.998
_diffrn_reflns_Laue_measured_fraction_max 0.998
_diffrn_reflns_limit_h_max 17
_diffrn_reflns_limit_h_min -17
_diffrn_reflns_limit_k_max 17
_diffrn_reflns_limit_k_min -19
_diffrn_reflns_limit_l_max 18
_diffrn_reflns_limit_l_min -18
_diffrn_reflns_number 43812
_diffrn_reflns_point_group_measured_fraction_full 0.998
_diffrn_reflns_point_group_measured_fraction_max 0.998
_diffrn_reflns_theta_full 25.242
_diffrn_reflns_theta_max 27.130
_diffrn_reflns_theta_min 1.971
_exptl_absorpt_coefficient_mu 0.186
_exptl_absorpt_correction_T_max 1.00000
_exptl_absorpt_correction_T_min 0.76592
_exptl_absorpt_correction_type multi-scan
_exptl_absorpt_process_details
;
SADABS-2016/2 (Bruker,2016/2) was used for absorption correction.
;
_exptl_crystal_colour colorless
_exptl_crystal_density_diffrn 1.137
_exptl_crystal_description plate
_exptl_crystal_F_000 1096
_exptl_crystal_size_max 0.29
_exptl_crystal_size_mid 0.21
_exptl_crystal_size_min 0.19
_refine_diff_density_max 0.523
_refine_diff_density_min -0.403
_refine_diff_density_rms 0.046
_refine_ls_extinction_method none
_refine_ls_goodness_of_fit_ref 1.039
_refine_ls_hydrogen_treatment mixed
_refine_ls_matrix_type full
_refine_ls_number_parameters 336
_refine_ls_number_reflns 6564
_refine_ls_number_restraints 13
_refine_ls_restrained_S_all 1.040
_refine_ls_R_factor_all 0.0906
_refine_ls_R_factor_gt 0.0598
_refine_ls_shift/su_max 0.001
_refine_ls_shift/su_mean 0.000
_refine_ls_structure_factor_coef Fsqd
_refine_ls_weighting_details 'w=1/[\s^2^(Fo^2^)+(0.0675P)^2^+1.7237P] where P=(Fo^2^+2Fc^2^)/3'
_refine_ls_weighting_scheme calc
_refine_ls_wR_factor_gt 0.1493
_refine_ls_wR_factor_ref 0.1666
_reflns_Friedel_coverage 0.000
_reflns_number_gt 4531
_reflns_number_total 6564
_reflns_threshold_expression 'I > 2\s(I)'
_cod_data_source_file d3dt00038a2.cif
_cod_data_source_block 4a
_cod_database_code 7712644
_shelx_shelxl_version_number 2016/6
_shelx_space_group_comment
;
The symmetry employed for this shelxl refinement is uniquely defined
by the following loop, which should always be used as a source of
symmetry information in preference to the above space-group names.
They are only intended as comments.
;
_olex2_refinement_description
;
1. Fixed Uiso
 At 1.2 times of:
  All C(H) groups, All C(H,H) groups
 At 1.5 times of:
  All C(H,H,H) groups
2. Restrained distances
 N1-H1
 0.96 with sigma of 0.02
3. Uiso/Uaniso restraints and constraints
Uanis(C22) = Uanis(C30) = Uanis(C6)
Uanis(C23) = Uanis(C31) = Uanis(C5)
Uanis(C9) = Uanis(C11)
Uanis(C10) = Uanis(C11A)
Uanis(C8) = Uanis(C34)
Uanis(C33) = Uanis(C10A)
Uanis(C19) = Uanis(C32) = Uanis(C7)
4. Rigid body (RIGU) restrains
 C4, C5, C6, C7
 with sigma for 1-2 distances of 0.004 and sigma for 1-3 distances of 0.004
5. Others
 Fixed Sof: C7(0.5) H7A(0.5) H7B(0.5) H7C(0.5) C6(0.5) H6A(0.5) H6B(0.5)
 H6C(0.5) C5(0.5) H5A(0.5) H5B(0.5) H5C(0.5) C30(0.5) H30A(0.5) H30B(0.5)
 H30C(0.5) C31(0.5) H31A(0.5) H31B(0.5) H31C(0.5) C32(0.5) H32A(0.5) H32B(0.5)
 H32C(0.5) C8(0.5) C9(0.5) H9A(0.5) H9B(0.5) C10A(0.5) H10A(0.5) C11A(0.5)
 H11A(0.5) H11B(0.5) C34(0.5) C10(0.5) H10B(0.5) H10C(0.5) H10D(0.5) C11(0.5)
 H11C(0.5) H11D(0.5) H11E(0.5) C33(0.5) H33A(0.5) H33B(0.5) H33C(0.5)
6.a Ternary CH refined with riding coordinates:
 C18(H18), C21(H21)
6.b Secondary CH2 refined with riding coordinates:
 C9(H9A,H9B), C11A(H11A,H11B)
6.c Aromatic/amide H refined with riding coordinates:
 C2(H2), C3(H3), C14(H14), C15(H15), C16(H16), C25(H25), C26(H26), C27(H27),
 C28(H28), C29(H29), C10A(H10A)
6.d Idealised Me refined as rotating group:
 C19(H19A,H19B,H19C), C20(H20A,H20B,H20C), C22(H22A,H22B,H22C), C23(H23A,H23B,
 H23C), C7(H7A,H7B,H7C), C6(H6A,H6B,H6C), C5(H5A,H5B,H5C), C30(H30A,H30B,H30C),
 C31(H31A,H31B,H31C), C32(H32A,H32B,H32C), C10(H10B,H10C,H10D), C11(H11C,H11D,
 H11E), C33(H33A,H33B,H33C)
;
_olex2_submission_special_instructions 'No special instructions were received'

loop_
_space_group_symop_operation_xyz
'x, y, z'
'-x+1/2, y+1/2, -z+1/2'
'-x, -y, -z'
'x-1/2, -y-1/2, z-1/2'

loop_
_atom_site_label
_atom_site_type_symbol
_atom_site_fract_x
_atom_site_fract_y
_atom_site_fract_z
_atom_site_U_iso_or_equiv
_atom_site_adp_type
_atom_site_occupancy
_atom_site_site_symmetry_order
_atom_site_calc_flag
_atom_site_refinement_flags_posn
_atom_site_refinement_flags_adp
_atom_site_refinement_flags_occupancy
_atom_site_disorder_assembly
_atom_site_disorder_group
P1 P 0.64458(4) 0.23526(4) 0.50732(4) 0.04318(18) Uani 1 1 d . . . . .
S1 S 0.63141(6) 0.17838(6) 0.38290(5) 0.0687(2) Uani 1 1 d . . . . .
N1 N 0.54886(13) 0.30301(14) 0.51948(14) 0.0448(5) Uani 1 1 d D . . . .
N2 N 0.74183(13) 0.28871(13) 0.53157(14) 0.0474(5) Uani 1 1 d . . . . .
N3 N 0.90615(14) 0.25850(16) 0.49729(17) 0.0618(6) Uani 1 1 d . . . . .
N4 N 0.83656(15) 0.36911(15) 0.42078(16) 0.0577(6) Uani 1 1 d . . . . .
C1 C 0.82017(16) 0.30341(16) 0.48448(18) 0.0479(6) Uani 1 1 d . . . . .
C2 C 0.9721(2) 0.2959(2) 0.4394(3) 0.0788(10) Uani 1 1 d . . . . .
H2 H 1.035454 0.277394 0.434162 0.095 Uiso 1 1 calc R U . . .
C3 C 0.9304(2) 0.3618(2) 0.3929(3) 0.0765(9) Uani 1 1 d . . . . .
H3 H 0.958977 0.397532 0.348790 0.092 Uiso 1 1 calc R U . . .
C4 C 0.7740(2) 0.44578(19) 0.3897(2) 0.0673(8) Uani 1 1 d . . . . .
C12 C 0.48531(15) 0.30555(15) 0.59684(16) 0.0416(5) Uani 1 1 d . . . . .
C13 C 0.39930(16) 0.25654(16) 0.59075(18) 0.0471(6) Uani 1 1 d . . . . .
C14 C 0.33741(19) 0.26512(19) 0.6645(2) 0.0615(7) Uani 1 1 d . . . . .
H14 H 0.279294 0.234391 0.661367 0.074 Uiso 1 1 calc R U . . .
C15 C 0.3595(2) 0.3173(2) 0.7411(2) 0.0689(8) Uani 1 1 d . . . . .
H15 H 0.316993 0.321601 0.789440 0.083 Uiso 1 1 calc R U . . .
C16 C 0.4446(2) 0.36314(19) 0.74644(19) 0.0610(7) Uani 1 1 d . . . . .
H16 H 0.459656 0.397915 0.799215 0.073 Uiso 1 1 calc R U . . .
C17 C 0.50881(17) 0.35891(16) 0.67478(18) 0.0476(6) Uani 1 1 d . . . . .
C18 C 0.59930(19) 0.41485(18) 0.6817(2) 0.0580(7) Uani 1 1 d . . . . .
H18 H 0.644241 0.391171 0.636959 0.070 Uiso 1 1 calc R U . . .
C19 C 0.6498(3) 0.4134(3) 0.7802(3) 0.0961(10) Uani 1 1 d . . . . .
H19A H 0.610011 0.442413 0.824072 0.144 Uiso 1 1 calc R U . . .
H19B H 0.710536 0.443623 0.778567 0.144 Uiso 1 1 calc R U . . .
H19C H 0.660631 0.353128 0.799579 0.144 Uiso 1 1 calc R U . . .
C20 C 0.5751(2) 0.5099(2) 0.6528(3) 0.0816(10) Uani 1 1 d . . . . .
H20A H 0.545294 0.510339 0.590273 0.122 Uiso 1 1 calc R U . . .
H20B H 0.633170 0.544452 0.653902 0.122 Uiso 1 1 calc R U . . .
H20C H 0.531539 0.534760 0.696098 0.122 Uiso 1 1 calc R U . . .
C21 C 0.37203(18) 0.19932(18) 0.5063(2) 0.0580(7) Uani 1 1 d . . . . .
H21 H 0.431948 0.179649 0.479271 0.070 Uiso 1 1 calc R U . . .
C22 C 0.3166(3) 0.2530(2) 0.4318(3) 0.0930(10) Uani 1 1 d . . . . .
H22A H 0.256554 0.272068 0.455704 0.139 Uiso 1 1 calc R U . . .
H22B H 0.304083 0.217230 0.376588 0.139 Uiso 1 1 calc R U . . .
H22C H 0.353885 0.303842 0.415681 0.139 Uiso 1 1 calc R U . . .
C23 C 0.3145(2) 0.1164(2) 0.5300(3) 0.0819(9) Uani 1 1 d . . . . .
H23A H 0.348993 0.083638 0.578942 0.123 Uiso 1 1 calc R U . . .
H23B H 0.305835 0.079996 0.474778 0.123 Uiso 1 1 calc R U . . .
H23C H 0.252647 0.133498 0.551244 0.123 Uiso 1 1 calc R U . . .
C24 C 0.62949(15) 0.15664(15) 0.60331(17) 0.0438(5) Uani 1 1 d . . . . .
C25 C 0.66100(19) 0.17547(17) 0.69475(19) 0.0535(6) Uani 1 1 d . . . . .
H25 H 0.690960 0.229393 0.708293 0.064 Uiso 1 1 calc R U . . .
C26 C 0.6487(2) 0.11532(19) 0.7668(2) 0.0612(7) Uani 1 1 d . . . . .
H26 H 0.670955 0.128776 0.828019 0.073 Uiso 1 1 calc R U . . .
C27 C 0.6034(2) 0.03515(19) 0.7478(2) 0.0649(8) Uani 1 1 d . . . . .
H27 H 0.595673 -0.005754 0.795790 0.078 Uiso 1 1 calc R U . . .
C28 C 0.5699(2) 0.01676(19) 0.6571(2) 0.0661(8) Uani 1 1 d . . . . .
H28 H 0.538036 -0.036320 0.643950 0.079 Uiso 1 1 calc R U . . .
C29 C 0.58332(19) 0.07655(17) 0.5856(2) 0.0565(7) Uani 1 1 d . . . . .
H29 H 0.561003 0.062921 0.524466 0.068 Uiso 1 1 calc R U . . .
C7 C 0.6980(7) 0.4057(7) 0.3037(6) 0.0961(10) Uani 0.5 1 d . . P A 2
H7A H 0.734144 0.386721 0.251429 0.144 Uiso 0.5 1 calc R U P A 2
H7B H 0.653390 0.451161 0.283100 0.144 Uiso 0.5 1 calc R U P A 2
H7C H 0.663051 0.356291 0.327430 0.144 Uiso 0.5 1 calc R U P A 2
C6 C 0.7601(6) 0.4970(5) 0.4802(6) 0.0930(10) Uani 0.5 1 d . . P A 1
H6A H 0.724096 0.550016 0.465988 0.139 Uiso 0.5 1 calc R U P A 1
H6B H 0.821897 0.512294 0.509042 0.139 Uiso 0.5 1 calc R U P A 1
H6C H 0.725490 0.460972 0.522827 0.139 Uiso 0.5 1 calc R U P A 1
C5 C 0.8354(5) 0.5263(5) 0.3575(6) 0.0819(9) Uani 0.5 1 d . . P A 2
H5A H 0.873338 0.549019 0.410523 0.123 Uiso 0.5 1 calc R U P A 2
H5B H 0.793169 0.571951 0.332576 0.123 Uiso 0.5 1 calc R U P A 2
H5C H 0.877239 0.507417 0.309591 0.123 Uiso 0.5 1 calc R U P A 2
C30 C 0.7061(6) 0.4791(5) 0.4617(6) 0.0930(10) Uani 0.5 1 d . . P A 2
H30A H 0.674714 0.532018 0.438564 0.139 Uiso 0.5 1 calc R U P A 2
H30B H 0.741933 0.491853 0.519762 0.139 Uiso 0.5 1 calc R U P A 2
H30C H 0.658530 0.434623 0.472574 0.139 Uiso 0.5 1 calc R U P A 2
C31 C 0.8224(5) 0.4954(5) 0.3146(6) 0.0819(9) Uani 0.5 1 d . . P A 1
H31A H 0.883821 0.516653 0.339139 0.123 Uiso 0.5 1 calc R U P A 1
H31B H 0.782910 0.544674 0.294238 0.123 Uiso 0.5 1 calc R U P A 1
H31C H 0.831635 0.456829 0.262048 0.123 Uiso 0.5 1 calc R U P A 1
C32 C 0.6880(7) 0.4181(6) 0.3481(6) 0.0961(10) Uani 0.5 1 d . . P A 1
H32A H 0.692509 0.356586 0.331639 0.144 Uiso 0.5 1 calc R U P A 1
H32B H 0.673429 0.452293 0.292171 0.144 Uiso 0.5 1 calc R U P A 1
H32C H 0.637682 0.425867 0.391335 0.144 Uiso 0.5 1 calc R U P A 1
C8 C 0.9368(13) 0.188(2) 0.5785(13) 0.070(3) Uani 0.5 1 d . . P B 2
C9 C 0.910(2) 0.206(2) 0.655(2) 0.097(5) Uani 0.5 1 d . . P B 2
H9A H 0.906333 0.267982 0.673764 0.116 Uiso 0.5 1 calc R U P B 2
H9B H 0.900796 0.160699 0.701150 0.116 Uiso 0.5 1 calc R U P B 2
C10A C 0.8764(16) 0.1184(11) 0.544(2) 0.092(3) Uani 0.5 1 d . . P B 2
H10A H 0.839172 0.068756 0.528471 0.110 Uiso 0.5 1 calc R U P B 2
C11A C 1.036(4) 0.174(3) 0.571(4) 0.117(9) Uani 0.5 1 d . . P B 2
H11A H 1.065388 0.117909 0.587971 0.141 Uiso 0.5 1 calc R U P B 2
H11B H 1.077877 0.223552 0.556344 0.141 Uiso 0.5 1 calc R U P B 2
C34 C 0.9181(13) 0.183(2) 0.5526(13) 0.070(3) Uani 0.5 1 d . . P B .
C10 C 1.034(4) 0.148(3) 0.551(4) 0.117(9) Uani 0.5 1 d . . P B 1
H10B H 1.049573 0.134429 0.487737 0.176 Uiso 0.5 1 calc R U P B 1
H10C H 1.042122 0.095541 0.589520 0.176 Uiso 0.5 1 calc R U P B 1
H10D H 1.076262 0.193481 0.576088 0.176 Uiso 0.5 1 calc R U P B 1
C11 C 0.914(3) 0.234(2) 0.673(2) 0.097(5) Uani 0.5 1 d . . P B 1
H11C H 0.953677 0.286454 0.676194 0.146 Uiso 0.5 1 calc R U P B 1
H11D H 0.938109 0.192585 0.720076 0.146 Uiso 0.5 1 calc R U P B 1
H11E H 0.848965 0.249766 0.685431 0.146 Uiso 0.5 1 calc R U P B 1
C33 C 0.8587(17) 0.0959(12) 0.535(2) 0.092(3) Uani 0.5 1 d . . P B 1
H33A H 0.791098 0.109075 0.535313 0.138 Uiso 0.5 1 calc R U P B 1
H33B H 0.875352 0.053940 0.584031 0.138 Uiso 0.5 1 calc R U P B 1
H33C H 0.873249 0.071298 0.475046 0.138 Uiso 0.5 1 calc R U P B 1
H1 H 0.517(2) 0.307(2) 0.4622(15) 0.074(9) Uiso 1 1 d D . . . .

loop_
_atom_site_aniso_label
_atom_site_aniso_U_11
_atom_site_aniso_U_22
_atom_site_aniso_U_33
_atom_site_aniso_U_23
_atom_site_aniso_U_13
_atom_site_aniso_U_12
P1 0.0355(3) 0.0489(3) 0.0461(4) -0.0041(3) 0.0113(2) -0.0027(2)
S1 0.0681(5) 0.0868(5) 0.0530(4) -0.0206(4) 0.0198(3) -0.0118(4)
N1 0.0332(10) 0.0600(12) 0.0416(11) 0.0027(9) 0.0067(8) 0.0006(9)
N2 0.0335(10) 0.0540(12) 0.0553(12) 0.0008(9) 0.0099(9) -0.0019(8)
N3 0.0337(11) 0.0773(15) 0.0756(16) 0.0196(12) 0.0138(10) 0.0064(10)
N4 0.0429(11) 0.0629(13) 0.0685(15) 0.0152(11) 0.0160(10) 0.0001(10)
C1 0.0326(11) 0.0556(14) 0.0562(15) 0.0042(11) 0.0080(10) -0.0001(10)
C2 0.0372(14) 0.098(2) 0.104(3) 0.019(2) 0.0269(15) 0.0046(15)
C3 0.0513(16) 0.083(2) 0.098(2) 0.0231(19) 0.0347(16) -0.0017(15)
C4 0.0652(18) 0.0603(17) 0.078(2) 0.0172(14) 0.0222(15) 0.0083(14)
C12 0.0305(10) 0.0476(13) 0.0474(13) 0.0042(10) 0.0078(9) 0.0055(9)
C13 0.0344(11) 0.0495(13) 0.0578(15) 0.0073(11) 0.0065(10) 0.0022(10)
C14 0.0400(13) 0.0650(17) 0.081(2) 0.0106(15) 0.0200(13) 0.0000(12)
C15 0.0634(18) 0.079(2) 0.0673(19) 0.0087(16) 0.0314(15) 0.0083(15)
C16 0.0642(17) 0.0700(17) 0.0497(16) -0.0060(13) 0.0134(13) 0.0095(14)
C17 0.0418(12) 0.0504(13) 0.0509(14) 0.0006(11) 0.0057(11) 0.0065(10)
C18 0.0481(14) 0.0590(16) 0.0667(18) -0.0141(13) 0.0010(13) -0.0003(12)
C19 0.095(2) 0.097(2) 0.093(3) -0.0172(19) -0.027(2) 0.0113(17)
C20 0.069(2) 0.0608(18) 0.116(3) -0.0008(18) 0.0118(19) -0.0059(15)
C21 0.0406(13) 0.0600(16) 0.0734(19) -0.0010(13) 0.0014(12) -0.0054(11)
C22 0.110(3) 0.0792(19) 0.087(2) 0.0022(15) -0.0221(19) -0.0015(18)
C23 0.0676(16) 0.0602(16) 0.119(3) 0.0066(15) 0.0127(16) -0.0108(13)
C24 0.0347(11) 0.0427(12) 0.0549(15) -0.0024(10) 0.0123(10) 0.0017(9)
C25 0.0527(14) 0.0503(14) 0.0585(16) -0.0050(12) 0.0122(12) -0.0067(11)
C26 0.0623(17) 0.0690(18) 0.0532(16) -0.0007(13) 0.0114(13) 0.0003(14)
C27 0.0619(17) 0.0574(17) 0.077(2) 0.0153(14) 0.0215(15) 0.0035(13)
C28 0.0658(18) 0.0486(15) 0.084(2) 0.0026(14) 0.0075(16) -0.0097(13)
C29 0.0510(14) 0.0496(14) 0.0688(18) -0.0015(13) 0.0027(13) -0.0053(11)
C7 0.095(2) 0.097(2) 0.093(3) -0.0172(19) -0.027(2) 0.0113(17)
C6 0.110(3) 0.0792(19) 0.087(2) 0.0022(15) -0.0221(19) -0.0015(18)
C5 0.0676(16) 0.0602(16) 0.119(3) 0.0066(15) 0.0127(16) -0.0108(13)
C30 0.110(3) 0.0792(19) 0.087(2) 0.0022(15) -0.0221(19) -0.0015(18)
C31 0.0676(16) 0.0602(16) 0.119(3) 0.0066(15) 0.0127(16) -0.0108(13)
C32 0.095(2) 0.097(2) 0.093(3) -0.0172(19) -0.027(2) 0.0113(17)
C8 0.031(6) 0.120(4) 0.058(9) 0.040(7) -0.011(4) 0.028(5)
C9 0.095(4) 0.134(16) 0.062(11) 0.018(8) 0.003(6) 0.033(9)
C10A 0.069(7) 0.040(8) 0.169(6) 0.036(7) 0.035(6) -0.003(5)
C11A 0.060(3) 0.14(2) 0.157(18) 0.053(16) 0.022(9) 0.054(13)
C34 0.031(6) 0.120(4) 0.058(9) 0.040(7) -0.011(4) 0.028(5)
C10 0.060(3) 0.14(2) 0.157(18) 0.053(16) 0.022(9) 0.054(13)
C11 0.095(4) 0.134(16) 0.062(11) 0.018(8) 0.003(6) 0.033(9)
C33 0.069(7) 0.040(8) 0.169(6) 0.036(7) 0.035(6) -0.003(5)

loop_
_atom_type_symbol
_atom_type_description
_atom_type_scat_dispersion_real
_atom_type_scat_dispersion_imag
_atom_type_scat_source
C C 0.0033 0.0016 'International Tables Vol C Tables 4.2.6.8 and 6.1.1.4'
H H 0.0000 0.0000 'International Tables Vol C Tables 4.2.6.8 and 6.1.1.4'
N N 0.0061 0.0033 'International Tables Vol C Tables 4.2.6.8 and 6.1.1.4'
P P 0.1023 0.0942 'International Tables Vol C Tables 4.2.6.8 and 6.1.1.4'
S S 0.1246 0.1234 'International Tables Vol C Tables 4.2.6.8 and 6.1.1.4'

loop_
_geom_angle_atom_site_label_1
_geom_angle_atom_site_label_2
_geom_angle_atom_site_label_3
_geom_angle
_geom_angle_site_symmetry_1
_geom_angle_site_symmetry_3
_geom_angle_publ_flag
N1 P1 S1 108.56(8) . . ?
N1 P1 C24 101.31(10) . . ?
N2 P1 S1 117.02(8) . . ?
N2 P1 N1 109.42(11) . . ?
N2 P1 C24 107.20(11) . . ?
C24 P1 S1 112.16(8) . . ?
P1 N1 H1 107.4(19) . . ?
C12 N1 P1 127.37(16) . . ?
C12 N1 H1 113(2) . . ?
C1 N2 P1 133.15(19) . . ?
C1 N3 C2 108.4(2) . . ?
C1 N3 C8 128.0(8) . . ?
C1 N3 C34 123.8(9) . . ?
C2 N3 C8 122.5(8) . . ?
C2 N3 C34 127.4(9) . . ?
C34 N3 C8 14.8(17) . . ?
C1 N4 C3 108.8(2) . . ?
C1 N4 C4 129.8(2) . . ?
C3 N4 C4 121.1(2) . . ?
N2 C1 N3 125.4(2) . . ?
N2 C1 N4 128.6(2) . . ?
N4 C1 N3 105.8(2) . . ?
N3 C2 H2 125.6 . . ?
C3 C2 N3 108.7(2) . . ?
C3 C2 H2 125.6 . . ?
N4 C3 H3 125.9 . . ?
C2 C3 N4 108.3(3) . . ?
C2 C3 H3 125.9 . . ?
N4 C4 C7 105.5(4) . . ?
N4 C4 C6 103.9(4) . . ?
N4 C4 C5 111.7(3) . . ?
N4 C4 C30 115.4(4) . . ?
C5 C4 C7 113.4(5) . . ?
C30 C4 C7 102.7(5) . . ?
C30 C4 C5 107.8(5) . . ?
C31 C4 N4 108.8(3) . . ?
C31 C4 C6 115.5(5) . . ?
C32 C4 N4 111.7(5) . . ?
C32 C4 C6 112.0(5) . . ?
C32 C4 C31 105.1(6) . . ?
C13 C12 N1 119.4(2) . . ?
C17 C12 N1 119.4(2) . . ?
C17 C12 C13 121.2(2) . . ?
C12 C13 C21 121.9(2) . . ?
C14 C13 C12 117.4(2) . . ?
C14 C13 C21 120.7(2) . . ?
C13 C14 H14 119.0 . . ?
C15 C14 C13 122.0(3) . . ?
C15 C14 H14 119.0 . . ?
C14 C15 H15 120.2 . . ?
C14 C15 C16 119.7(3) . . ?
C16 C15 H15 120.2 . . ?
C15 C16 H16 119.3 . . ?
C15 C16 C17 121.4(3) . . ?
C17 C16 H16 119.3 . . ?
C12 C17 C18 122.3(2) . . ?
C16 C17 C12 118.3(2) . . ?
C16 C17 C18 119.3(2) . . ?
C17 C18 H18 108.0 . . ?
C17 C18 C19 113.0(3) . . ?
C17 C18 C20 109.7(2) . . ?
C19 C18 H18 108.0 . . ?
C20 C18 H18 108.0 . . ?
C20 C18 C19 110.1(3) . . ?
C18 C19 H19A 109.5 . . ?
C18 C19 H19B 109.5 . . ?
C18 C19 H19C 109.5 . . ?
H19A C19 H19B 109.5 . . ?
H19A C19 H19C 109.5 . . ?
H19B C19 H19C 109.5 . . ?
C18 C20 H20A 109.5 . . ?
C18 C20 H20B 109.5 . . ?
C18 C20 H20C 109.5 . . ?
H20A C20 H20B 109.5 . . ?
H20A C20 H20C 109.5 . . ?
H20B C20 H20C 109.5 . . ?
C13 C21 H21 107.5 . . ?
C13 C21 C22 110.3(2) . . ?
C13 C21 C23 113.9(3) . . ?
C22 C21 H21 107.5 . . ?
C22 C21 C23 109.8(3) . . ?
C23 C21 H21 107.5 . . ?
C21 C22 H22A 109.5 . . ?
C21 C22 H22B 109.5 . . ?
C21 C22 H22C 109.5 . . ?
H22A C22 H22B 109.5 . . ?
H22A C22 H22C 109.5 . . ?
H22B C22 H22C 109.5 . . ?
C21 C23 H23A 109.5 . . ?
C21 C23 H23B 109.5 . . ?
C21 C23 H23C 109.5 . . ?
H23A C23 H23B 109.5 . . ?
H23A C23 H23C 109.5 . . ?
H23B C23 H23C 109.5 . . ?
C25 C24 P1 121.68(18) . . ?
C25 C24 C29 118.2(2) . . ?
C29 C24 P1 120.1(2) . . ?
C24 C25 H25 119.5 . . ?
C24 C25 C26 121.0(2) . . ?
C26 C25 H25 119.5 . . ?
C25 C26 H26 119.9 . . ?
C25 C26 C27 120.1(3) . . ?
C27 C26 H26 119.9 . . ?
C26 C27 H27 120.4 . . ?
C28 C27 C26 119.2(3) . . ?
C28 C27 H27 120.4 . . ?
C27 C28 H28 119.8 . . ?
C27 C28 C29 120.3(3) . . ?
C29 C28 H28 119.8 . . ?
C24 C29 H29 119.4 . . ?
C28 C29 C24 121.1(3) . . ?
C28 C29 H29 119.4 . . ?
C4 C7 H7A 109.5 . . ?
C4 C7 H7B 109.5 . . ?
C4 C7 H7C 109.5 . . ?
H7A C7 H7B 109.5 . . ?
H7A C7 H7C 109.5 . . ?
H7B C7 H7C 109.5 . . ?
C4 C6 H6A 109.5 . . ?
C4 C6 H6B 109.5 . . ?
C4 C6 H6C 109.5 . . ?
H6A C6 H6B 109.5 . . ?
H6A C6 H6C 109.5 . . ?
H6B C6 H6C 109.5 . . ?
C4 C5 H5A 109.5 . . ?
C4 C5 H5B 109.5 . . ?
C4 C5 H5C 109.5 . . ?
H5A C5 H5B 109.5 . . ?
H5A C5 H5C 109.5 . . ?
H5B C5 H5C 109.5 . . ?
C4 C30 H30A 109.5 . . ?
C4 C30 H30B 109.5 . . ?
C4 C30 H30C 109.5 . . ?
H30A C30 H30B 109.5 . . ?
H30A C30 H30C 109.5 . . ?
H30B C30 H30C 109.5 . . ?
C4 C31 H31A 109.5 . . ?
C4 C31 H31B 109.5 . . ?
C4 C31 H31C 109.5 . . ?
H31A C31 H31B 109.5 . . ?
H31A C31 H31C 109.5 . . ?
H31B C31 H31C 109.5 . . ?
C4 C32 H32A 109.5 . . ?
C4 C32 H32B 109.5 . . ?
C4 C32 H32C 109.5 . . ?
H32A C32 H32B 109.5 . . ?
H32A C32 H32C 109.5 . . ?
H32B C32 H32C 109.5 . . ?
C9 C8 N3 114(3) . . ?
C9 C8 C10A 107(3) . . ?
C9 C8 C11A 117(3) . . ?
C10A C8 N3 96.4(12) . . ?
C11A C8 N3 105(3) . . ?
C11A C8 C10A 116(3) . . ?
C8 C9 H9A 120.4 . . ?
C8 C9 H9B 120.4 . . ?
C8 C9 C34 13.8(13) . . ?
H9A C9 H9B 118.7 . . ?
C34 C9 H9A 120.4 . . ?
C34 C9 H9B 120.4 . . ?
C8 C10A H10A 172.1 . . ?
C34 C10A C8 15.8(14) . . ?
C34 C10A H10A 172.1 . . ?
C8 C11A H11A 120.4 . . ?
C8 C11A H11B 120.4 . . ?
C8 C11A C34 14.0(16) . . ?
H11A C11A H11B 118.7 . . ?
C34 C11A H11A 120.4 . . ?
C34 C11A H11B 120.4 . . ?
N3 C34 C9 110(2) . . ?
N3 C34 C11A 104(2) . . ?
N3 C34 C10 110(2) . . ?
N3 C34 C11 100(2) . . ?
N3 C34 C33 123.6(13) . . ?
C9 C34 C11A 89(2) . . ?
C10A C34 N3 126.5(17) . . ?
C10A C34 C9 104(3) . . ?
C10A C34 C11A 117(3) . . ?
C10 C34 C11 102(2) . . ?
C33 C34 C10 103(2) . . ?
C33 C34 C11 117(2) . . ?
C34 C10 H10B 109.5 . . ?
C34 C10 H10C 109.5 . . ?
C34 C10 H10D 109.5 . . ?
H10B C10 H10C 109.5 . . ?
H10B C10 H10D 109.5 . . ?
H10C C10 H10D 109.5 . . ?
C34 C11 H11C 109.5 . . ?
C34 C11 H11D 109.5 . . ?
C34 C11 H11E 109.5 . . ?
H11C C11 H11D 109.5 . . ?
H11C C11 H11E 109.5 . . ?
H11D C11 H11E 109.5 . . ?
C34 C33 H33A 109.5 . . ?
C34 C33 H33B 109.5 . . ?
C34 C33 H33C 109.5 . . ?
H33A C33 H33B 109.5 . . ?
H33A C33 H33C 109.5 . . ?
H33B C33 H33C 109.5 . . ?

loop_
_geom_bond_atom_site_label_1
_geom_bond_atom_site_label_2
_geom_bond_distance
_geom_bond_site_symmetry_2
_geom_bond_publ_flag
P1 S1 1.9639(9) . ?
P1 N1 1.693(2) . ?
P1 N2 1.596(2) . ?
P1 C24 1.827(2) . ?
N1 C12 1.444(3) . ?
N1 H1 0.910(17) . ?
N2 C1 1.324(3) . ?
N3 C1 1.377(3) . ?
N3 C2 1.382(4) . ?
N3 C8 1.613(19) . ?
N3 C34 1.39(2) . ?
N4 C1 1.369(3) . ?
N4 C3 1.386(3) . ?
N4 C4 1.500(3) . ?
C2 H2 0.9300 . ?
C2 C3 1.312(4) . ?
C3 H3 0.9300 . ?
C4 C7 1.685(9) . ?
C4 C6 1.521(9) . ?
C4 C5 1.567(7) . ?
C4 C30 1.512(9) . ?
C4 C31 1.491(8) . ?
C4 C32 1.371(9) . ?
C12 C13 1.404(3) . ?
C12 C17 1.394(3) . ?
C13 C14 1.393(4) . ?
C13 C21 1.510(4) . ?
C14 H14 0.9300 . ?
C14 C15 1.365(4) . ?
C15 H15 0.9300 . ?
C15 C16 1.367(4) . ?
C16 H16 0.9300 . ?
C16 C17 1.388(3) . ?
C17 C18 1.513(3) . ?
C18 H18 0.9800 . ?
C18 C19 1.532(4) . ?
C18 C20 1.526(4) . ?
C19 H19A 0.9600 . ?
C19 H19B 0.9600 . ?
C19 H19C 0.9600 . ?
C20 H20A 0.9600 . ?
C20 H20B 0.9600 . ?
C20 H20C 0.9600 . ?
C21 H21 0.9800 . ?
C21 C22 1.512(4) . ?
C21 C23 1.532(4) . ?
C22 H22A 0.9600 . ?
C22 H22B 0.9600 . ?
C22 H22C 0.9600 . ?
C23 H23A 0.9600 . ?
C23 H23B 0.9600 . ?
C23 H23C 0.9600 . ?
C24 C25 1.378(4) . ?
C24 C29 1.386(3) . ?
C25 H25 0.9300 . ?
C25 C26 1.384(4) . ?
C26 H26 0.9300 . ?
C26 C27 1.385(4) . ?
C27 H27 0.9300 . ?
C27 C28 1.374(4) . ?
C28 H28 0.9300 . ?
C28 C29 1.378(4) . ?
C29 H29 0.9300 . ?
C7 H7A 0.9600 . ?
C7 H7B 0.9600 . ?
C7 H7C 0.9600 . ?
C6 H6A 0.9600 . ?
C6 H6B 0.9600 . ?
C6 H6C 0.9600 . ?
C5 H5A 0.9600 . ?
C5 H5B 0.9600 . ?
C5 H5C 0.9600 . ?
C30 H30A 0.9600 . ?
C30 H30B 0.9600 . ?
C30 H30C 0.9600 . ?
C31 H31A 0.9600 . ?
C31 H31B 0.9600 . ?
C31 H31C 0.9600 . ?
C32 H32A 0.9600 . ?
C32 H32B 0.9600 . ?
C32 H32C 0.9600 . ?
C8 C9 1.19(4) . ?
C8 C10A 1.41(3) . ?
C8 C11A 1.41(5) . ?
C9 H9A 0.9700 . ?
C9 H9B 0.9700 . ?
C9 C34 1.50(3) . ?
C10A H10A 0.9300 . ?
C10A C34 1.14(3) . ?
C11A H11A 0.9700 . ?
C11A H11B 0.9700 . ?
C11A C34 1.65(6) . ?
C34 C10 1.70(5) . ?
C34 C11 1.89(4) . ?
C34 C33 1.56(3) . ?
C10 H10B 0.9600 . ?
C10 H10C 0.9600 . ?
C10 H10D 0.9600 . ?
C11 H11C 0.9600 . ?
C11 H11D 0.9600 . ?
C11 H11E 0.9600 . ?
C33 H33A 0.9600 . ?
C33 H33B 0.9600 . ?
C33 H33C 0.9600 . ?

loop_
_geom_torsion_atom_site_label_1
_geom_torsion_atom_site_label_2
_geom_torsion_atom_site_label_3
_geom_torsion_atom_site_label_4
_geom_torsion
_geom_torsion_site_symmetry_1
_geom_torsion_site_symmetry_2
_geom_torsion_site_symmetry_3
_geom_torsion_site_symmetry_4
_geom_torsion_publ_flag
P1 N1 C12 C13 -93.9(2) . . . . ?
P1 N1 C12 C17 88.2(3) . . . . ?
P1 N2 C1 N3 -99.8(3) . . . . ?
P1 N2 C1 N4 86.5(4) . . . . ?
P1 C24 C25 C26 179.8(2) . . . . ?
P1 C24 C29 C28 -179.1(2) . . . . ?
S1 P1 N1 C12 128.57(19) . . . . ?
S1 P1 N2 C1 -0.8(3) . . . . ?
S1 P1 C24 C25 162.01(18) . . . . ?
S1 P1 C24 C29 -19.6(2) . . . . ?
N1 P1 N2 C1 -124.7(2) . . . . ?
N1 P1 C24 C25 -82.4(2) . . . . ?
N1 P1 C24 C29 96.0(2) . . . . ?
N1 C12 C13 C14 -176.2(2) . . . . ?
N1 C12 C13 C21 1.4(3) . . . . ?
N1 C12 C17 C16 177.3(2) . . . . ?
N1 C12 C17 C18 -0.1(3) . . . . ?
N2 P1 N1 C12 -102.6(2) . . . . ?
N2 P1 C24 C25 32.3(2) . . . . ?
N2 P1 C24 C29 -149.33(19) . . . . ?
N3 C2 C3 N4 0.7(4) . . . . ?
N3 C8 C9 C34 61(9) . . . . ?
N3 C8 C10A C34 8(7) . . . . ?
N3 C8 C11A C34 -56(8) . . . . ?
C1 N3 C2 C3 0.7(4) . . . . ?
C1 N3 C8 C9 -40(3) . . . . ?
C1 N3 C8 C10A 71.8(19) . . . . ?
C1 N3 C8 C11A -169(2) . . . . ?
C1 N3 C34 C9 -68.9(19) . . . . ?
C1 N3 C34 C10A 58(3) . . . . ?
C1 N3 C34 C11A -163.2(19) . . . . ?
C1 N3 C34 C10 -180(2) . . . . ?
C1 N3 C34 C11 -73.0(15) . . . . ?
C1 N3 C34 C33 58(3) . . . . ?
C1 N4 C3 C2 -1.8(4) . . . . ?
C1 N4 C4 C7 -84.4(5) . . . . ?
C1 N4 C4 C6 59.7(5) . . . . ?
C1 N4 C4 C5 151.9(4) . . . . ?
C1 N4 C4 C30 28.3(5) . . . . ?
C1 N4 C4 C31 -176.7(4) . . . . ?
C1 N4 C4 C32 -61.1(6) . . . . ?
C2 N3 C1 N2 -176.6(3) . . . . ?
C2 N3 C1 N4 -1.7(3) . . . . ?
C2 N3 C8 C9 127(2) . . . . ?
C2 N3 C8 C10A -121.2(14) . . . . ?
C2 N3 C8 C11A -2(3) . . . . ?
C2 N3 C34 C9 118.3(18) . . . . ?
C2 N3 C34 C10A -115(3) . . . . ?
C2 N3 C34 C11A 24(3) . . . . ?
C2 N3 C34 C10 8(3) . . . . ?
C2 N3 C34 C11 114.3(15) . . . . ?
C2 N3 C34 C33 -114.3(19) . . . . ?
C3 N4 C1 N2 176.8(3) . . . . ?
C3 N4 C1 N3 2.2(3) . . . . ?
C3 N4 C4 C7 103.3(5) . . . . ?
C3 N4 C4 C6 -112.6(4) . . . . ?
C3 N4 C4 C5 -20.4(5) . . . . ?
C3 N4 C4 C30 -144.0(4) . . . . ?
C3 N4 C4 C31 10.9(5) . . . . ?
C3 N4 C4 C32 126.5(5) . . . . ?
C4 N4 C1 N2 3.7(5) . . . . ?
C4 N4 C1 N3 -170.9(3) . . . . ?
C4 N4 C3 C2 172.0(3) . . . . ?
C12 C13 C14 C15 -1.5(4) . . . . ?
C12 C13 C21 C22 -88.4(3) . . . . ?
C12 C13 C21 C23 147.5(2) . . . . ?
C12 C17 C18 C19 -138.7(3) . . . . ?
C12 C17 C18 C20 98.0(3) . . . . ?
C13 C12 C17 C16 -0.5(4) . . . . ?
C13 C12 C17 C18 -177.9(2) . . . . ?
C13 C14 C15 C16 0.3(5) . . . . ?
C14 C13 C21 C22 89.1(3) . . . . ?
C14 C13 C21 C23 -35.0(3) . . . . ?
C14 C15 C16 C17 0.9(4) . . . . ?
C15 C16 C17 C12 -0.8(4) . . . . ?
C15 C16 C17 C18 176.7(3) . . . . ?
C16 C17 C18 C19 44.0(3) . . . . ?
C16 C17 C18 C20 -79.3(3) . . . . ?
C17 C12 C13 C14 1.6(3) . . . . ?
C17 C12 C13 C21 179.2(2) . . . . ?
C21 C13 C14 C15 -179.1(3) . . . . ?
C24 P1 N1 C12 10.3(2) . . . . ?
C24 P1 N2 C1 126.2(2) . . . . ?
C24 C25 C26 C27 -0.6(4) . . . . ?
C25 C24 C29 C28 -0.6(4) . . . . ?
C25 C26 C27 C28 -0.8(4) . . . . ?
C26 C27 C28 C29 1.5(4) . . . . ?
C27 C28 C29 C24 -0.8(4) . . . . ?
C29 C24 C25 C26 1.3(4) . . . . ?
C8 N3 C1 N2 -8.1(12) . . . . ?
C8 N3 C1 N4 166.7(12) . . . . ?
C8 N3 C2 C3 -168.6(11) . . . . ?
C8 N3 C34 C9 43(6) . . . . ?
C8 N3 C34 C10A 169(9) . . . . ?
C8 N3 C34 C11A -52(6) . . . . ?
C8 C9 C34 N3 -101(11) . . . . ?
C8 C9 C34 C10A 120(11) . . . . ?
C8 C9 C34 C11A 3(9) . . . . ?
C8 C10A C34 N3 -168(10) . . . . ?
C8 C10A C34 C9 -40(7) . . . . ?
C8 C10A C34 C11A 57(7) . . . . ?
C8 C11A C34 N3 107(10) . . . . ?
C8 C11A C34 C9 -3(8) . . . . ?
C8 C11A C34 C10A -108(9) . . . . ?
C9 C8 C10A C34 126(9) . . . . ?
C9 C8 C11A C34 176(11) . . . . ?
C10A C8 C9 C34 -44(9) . . . . ?
C10A C8 C11A C34 49(8) . . . . ?
C11A C8 C9 C34 -176(12) . . . . ?
C11A C8 C10A C34 -102(9) . . . . ?
C34 N3 C1 N2 9.4(12) . . . . ?
C34 N3 C1 N4 -175.7(12) . . . . ?
C34 N3 C2 C3 174.3(12) . . . . ?
C34 N3 C8 C9 -119(8) . . . . ?
C34 N3 C8 C10A -7(6) . . . . ?
C34 N3 C8 C11A 112(8) . . . . ?
